data_4340984
loop_
_publ_author_name
'Jilek, Robert E.'
'Tomson, Neil C.'
'Shook, Ryan L.'
'Scott, Brian L.'
'Boncella, James M.'

_publ_section_title
;
 Preparation and reactivity of the versatile uranium(IV) imido complexes
 U(NAr)Cl&#x2082;(R&#x2082;bpy)&#x2082; (R = Me, (t)Bu) and
 U(NAr)Cl&#x2082;(tppo)&#x2083;.
;
_journal_issue 18
_journal_name_full 'Inorganic chemistry'
_journal_page_first 9818
_journal_page_last 9826
_journal_paper_doi 10.1021/ic5014208
_journal_volume 53
_journal_year 2014
_chemical_formula_sum 'C94 H90 Cl12 N2 O4 P4 U2'
_chemical_formula_weight 2337.02
_chemical_name_systematic
; 
 ? 
;
_space_group_IT_number 2
_symmetry_cell_setting triclinic
_symmetry_space_group_name_Hall '-P 1'
_symmetry_space_group_name_H-M 'P -1'
_atom_sites_solution_hydrogens geom
_atom_sites_solution_primary direct
_atom_sites_solution_secondary difmap
_audit_creation_method SHELXL-97
_cell_angle_alpha 104.440(3)
_cell_angle_beta 90.909(3)
_cell_angle_gamma 112.380(3)
_cell_formula_units_Z 2
_cell_length_a 13.633(4)
_cell_length_b 14.664(4)
_cell_length_c 26.722(7)
_cell_measurement_temperature 120(1)
_cell_volume 4747(2)
_computing_cell_refinement 'SAINT+, v. 7.66a (Bruker AXS, 2009)'
_computing_data_collection 'APEX II, v. 7.0 (Bruker AXS, 2009)'
_computing_data_reduction 'SAINT+, v. 7.66a (Bruker AXS, 2009)'
_computing_molecular_graphics 'SHELXTL, v. 6.14, (Bruker AXS, 2000)'
_computing_publication_material 'SHELXTL, v. 6.14, (Bruker AXS, 2000)'
_computing_structure_refinement 'SHELXL-97 (Sheldrick, 1997)'
_computing_structure_solution 'SHELXS-97 (Sheldrick, 1990)'
_diffrn_ambient_temperature 120(1)
_diffrn_measured_fraction_theta_full 0.995
_diffrn_measured_fraction_theta_max 0.991
_diffrn_measurement_device_type 'Bruker D8 with APEXII CCD'
_diffrn_measurement_method '\w scans'
_diffrn_radiation_monochromator graphite
_diffrn_radiation_source 'fine-focus sealed tube'
_diffrn_radiation_type MoK\a
_diffrn_radiation_wavelength 0.71073
_diffrn_reflns_av_R_equivalents 0.0835
_diffrn_reflns_av_sigmaI/netI 0.1199
_diffrn_reflns_limit_h_max 16
_diffrn_reflns_limit_h_min -16
_diffrn_reflns_limit_k_max 17
_diffrn_reflns_limit_k_min -17
_diffrn_reflns_limit_l_max 32
_diffrn_reflns_limit_l_min -32
_diffrn_reflns_number 45650
_diffrn_reflns_theta_full 25.00
_diffrn_reflns_theta_max 25.38
_diffrn_reflns_theta_min 1.83
_diffrn_standards_decay_% 0
_diffrn_standards_interval_count 0
_diffrn_standards_interval_time 0
_diffrn_standards_number 0
_exptl_absorpt_coefficient_mu 3.863
_exptl_absorpt_correction_T_max 0.6987
_exptl_absorpt_correction_T_min 0.4837
_exptl_absorpt_correction_type multi-scan
_exptl_absorpt_process_details 'SADABS v. 2.03 (Sheldrick, 2008)'
_exptl_crystal_colour orange
_exptl_crystal_density_diffrn 1.635
_exptl_crystal_density_method 'not measured'
_exptl_crystal_description block
_exptl_crystal_F_000 2296
_exptl_crystal_size_max 0.22
_exptl_crystal_size_mid 0.18
_exptl_crystal_size_min 0.10
_refine_diff_density_max 8.420
_refine_diff_density_min -3.320
_refine_diff_density_rms 0.228
_refine_ls_extinction_method none
_refine_ls_goodness_of_fit_ref 1.116
_refine_ls_hydrogen_treatment constr
_refine_ls_matrix_type full
_refine_ls_number_parameters 908
_refine_ls_number_reflns 17287
_refine_ls_number_restraints 24
_refine_ls_restrained_S_all 1.116
_refine_ls_R_factor_all 0.1106
_refine_ls_R_factor_gt 0.0768
_refine_ls_shift/su_max 0.001
_refine_ls_shift/su_mean 0.000
_refine_ls_structure_factor_coef Fsqd
_refine_ls_weighting_details 'calc w=1/[\s^2^(Fo^2^)+(0.0953P)^2^+0.0000P] where P=(Fo^2^+2Fc^2^)/3'
_refine_ls_weighting_scheme calc
_refine_ls_wR_factor_gt 0.1872
_refine_ls_wR_factor_ref 0.2003
_reflns_number_gt 11510
_reflns_number_total 17287
_reflns_threshold_expression >2sigma(I)
_cod_data_source_file ic5014208_si_002.cif
_cod_data_source_block 10
_cod_depositor_comments 'Adding full bibliography for 4340979--4340989.cif.'
_cod_database_code 4340984

loop_
_symmetry_equiv_pos_as_xyz
'x, y, z'
'-x, -y, -z'

loop_
_atom_site_label
_atom_site_type_symbol
_atom_site_fract_x
_atom_site_fract_y
_atom_site_fract_z
_atom_site_U_iso_or_equiv
_atom_site_adp_type
_atom_site_occupancy
_atom_site_symmetry_multiplicity
_atom_site_calc_flag
_atom_site_refinement_flags
U1 U 0.84479(3) 0.09380(3) 0.759120(17) 0.01904(14) Uani 1 1 d .
U2 U 1.07406(3) 0.28793(3) 0.735331(18) 0.01943(14) Uani 1 1 d .
N1 N 0.9443(8) 0.2639(8) 0.7847(3) 0.024(2) Uani 1 1 d .
N2 N 0.9772(7) 0.1213(7) 0.7084(4) 0.024(2) Uani 1 1 d .
Cl1 Cl 0.6800(2) 0.0905(3) 0.81319(12) 0.0321(8) Uani 1 1 d .
Cl2 Cl 0.7537(2) -0.1124(2) 0.72029(12) 0.0263(7) Uani 1 1 d .
Cl3 Cl 0.9971(2) 0.3835(2) 0.67955(12) 0.0276(7) Uani 1 1 d .
Cl4 Cl 1.2259(2) 0.2578(2) 0.78658(12) 0.0255(7) Uani 1 1 d .
O1 O 0.9143(6) 0.0672(6) 0.8338(3) 0.0206(18) Uani 1 1 d .
O2 O 0.7309(6) 0.0861(6) 0.6906(3) 0.0224(19) Uani 1 1 d .
O3 O 1.1879(6) 0.2896(6) 0.6694(3) 0.026(2) Uani 1 1 d .
O4 O 1.1729(6) 0.4594(6) 0.7823(3) 0.027(2) Uani 1 1 d .
P1 P 0.9336(2) 0.0433(3) 0.88348(12) 0.0216(7) Uani 1 1 d .
P2 P 0.6232(2) 0.0488(2) 0.65815(13) 0.0213(7) Uani 1 1 d .
P3 P 1.2760(2) 0.2915(3) 0.63532(13) 0.0230(7) Uani 1 1 d .
P4 P 1.2369(2) 0.5728(2) 0.80397(13) 0.0212(7) Uani 1 1 d .
C1 C 0.9212(10) 0.3331(9) 0.8254(5) 0.026(3) Uani 1 1 d .
C2 C 0.9764(9) 0.3697(9) 0.8747(4) 0.021(3) Uani 1 1 d .
C3 C 0.9447(10) 0.4309(9) 0.9139(5) 0.028(3) Uani 1 1 d .
H3A H 0.9836 0.4550 0.9467 0.033 Uiso 1 1 calc R
C4 C 0.8631(10) 0.4577(11) 0.9081(5) 0.034(3) Uani 1 1 d .
C5 C 0.8102(10) 0.4268(10) 0.8579(5) 0.034(3) Uani 1 1 d .
H5A H 0.7572 0.4488 0.8510 0.040 Uiso 1 1 calc R
C6 C 0.8374(10) 0.3628(9) 0.8185(5) 0.030(3) Uani 1 1 d .
C7 C 1.0676(9) 0.3440(10) 0.8868(5) 0.028(3) Uani 1 1 d .
H7A H 1.0794 0.3015 0.8558 0.042 Uiso 1 1 calc R
H7B H 1.0519 0.3078 0.9130 0.042 Uiso 1 1 calc R
H7C H 1.1307 0.4060 0.8993 0.042 Uiso 1 1 calc R
C8 C 0.8214(10) 0.5191(10) 0.9517(5) 0.035(3) Uani 1 1 d .
H8A H 0.8634 0.5355 0.9844 0.052 Uiso 1 1 calc R
H8B H 0.7480 0.4787 0.9538 0.052 Uiso 1 1 calc R
H8C H 0.8268 0.5814 0.9441 0.052 Uiso 1 1 calc R
C9 C 0.7747(9) 0.3296(10) 0.7631(5) 0.032(3) Uani 1 1 d .
H9A H 0.7198 0.3559 0.7649 0.048 Uiso 1 1 calc R
H9B H 0.7426 0.2560 0.7508 0.048 Uiso 1 1 calc R
H9C H 0.8229 0.3564 0.7396 0.048 Uiso 1 1 calc R
C10 C 0.9828(9) 0.0407(9) 0.6673(5) 0.021(3) Uani 1 1 d .
C11 C 1.0114(9) -0.0365(9) 0.6787(5) 0.020(3) Uani 1 1 d .
C12 C 1.0083(11) -0.1154(11) 0.6386(5) 0.035(3) Uani 1 1 d .
H12A H 1.0261 -0.1662 0.6461 0.042 Uiso 1 1 calc R
C13 C 0.9794(12) -0.1250(11) 0.5858(5) 0.040(4) Uani 1 1 d .
C14 C 0.9572(10) -0.0448(10) 0.5756(5) 0.030(3) Uani 1 1 d .
H14A H 0.9424 -0.0458 0.5413 0.035 Uiso 1 1 calc R
C15 C 0.9570(9) 0.0343(10) 0.6151(5) 0.024(3) Uani 1 1 d U
C16 C 1.0442(9) -0.0280(9) 0.7335(5) 0.023(3) Uani 1 1 d .
H16A H 1.0608 -0.0855 0.7346 0.034 Uiso 1 1 calc R
H16B H 0.9868 -0.0275 0.7537 0.034 Uiso 1 1 calc R
H16C H 1.1061 0.0344 0.7475 0.034 Uiso 1 1 calc R
C17 C 0.9784(14) -0.2151(12) 0.5410(7) 0.067(5) Uani 1 1 d .
H17A H 0.9567 -0.2076 0.5084 0.100 Uiso 1 1 calc R
H17B H 0.9290 -0.2786 0.5458 0.100 Uiso 1 1 calc R
H17C H 1.0487 -0.2153 0.5408 0.100 Uiso 1 1 calc R
C18 C 0.9313(9) 0.1190(10) 0.6012(5) 0.027(3) Uani 1 1 d .
H18A H 0.9155 0.1026 0.5641 0.041 Uiso 1 1 calc R
H18B H 0.9918 0.1834 0.6134 0.041 Uiso 1 1 calc R
H18C H 0.8706 0.1241 0.6175 0.041 Uiso 1 1 calc R
C19 C 0.8383(10) -0.0804(9) 0.8863(5) 0.026(3) Uani 1 1 d .
C20 C 0.8072(11) -0.1010(11) 0.9327(5) 0.033(3) Uani 1 1 d .
H20A H 0.8354 -0.0491 0.9637 0.040 Uiso 1 1 calc R
C21 C 0.7362(11) -0.1955(10) 0.9341(6) 0.035(3) Uani 1 1 d .
H21A H 0.7133 -0.2069 0.9655 0.042 Uiso 1 1 calc R
C22 C 0.6988(11) -0.2741(11) 0.8883(6) 0.043(4) Uani 1 1 d .
H22A H 0.6529 -0.3396 0.8889 0.052 Uiso 1 1 calc R
C23 C 0.7296(11) -0.2552(10) 0.8418(6) 0.033(3) Uani 1 1 d .
H23A H 0.7053 -0.3093 0.8115 0.040 Uiso 1 1 calc R
C24 C 0.7949(10) -0.1593(10) 0.8385(5) 0.028(3) Uani 1 1 d .
H24A H 0.8101 -0.1464 0.8065 0.033 Uiso 1 1 calc R
C25 C 1.0627(10) 0.0424(11) 0.8913(5) 0.029(3) Uani 1 1 d .
C26 C 1.1478(10) 0.1180(10) 0.8765(5) 0.027(3) Uani 1 1 d .
H26A H 1.1366 0.1626 0.8599 0.032 Uiso 1 1 calc R
C27 C 1.2496(11) 0.1223(13) 0.8882(6) 0.051(4) Uani 1 1 d .
H27A H 1.3067 0.1698 0.8775 0.062 Uiso 1 1 calc R
C28 C 1.2712(11) 0.0628(12) 0.9137(6) 0.040(4) Uani 1 1 d U
H28A H 1.3415 0.0730 0.9227 0.048 Uiso 1 1 calc R
C29 C 1.1911(12) -0.0104(11) 0.9259(5) 0.041(4) Uani 1 1 d .
H29A H 1.2057 -0.0548 0.9414 0.049 Uiso 1 1 calc R
C30 C 1.0826(11) -0.0234(11) 0.9159(5) 0.034(3) Uani 1 1 d .
H30A H 1.0271 -0.0742 0.9254 0.040 Uiso 1 1 calc R
C31 C 0.9251(9) 0.1379(9) 0.9390(4) 0.020(3) Uani 1 1 d .
C32 C 0.8512(10) 0.1778(10) 0.9372(5) 0.031(3) Uani 1 1 d .
H32A H 0.8076 0.1593 0.9061 0.038 Uiso 1 1 calc R
C33 C 0.8384(11) 0.2471(11) 0.9813(5) 0.037(3) Uani 1 1 d .
H33A H 0.7866 0.2735 0.9797 0.044 Uiso 1 1 calc R
C34 C 0.9060(11) 0.2749(11) 1.0274(5) 0.034(3) Uani 1 1 d .
H34A H 0.8996 0.3216 1.0566 0.041 Uiso 1 1 calc R
C35 C 0.9821(10) 0.2347(10) 1.0307(5) 0.031(3) Uani 1 1 d .
H35A H 1.0259 0.2532 1.0617 0.037 Uiso 1 1 calc R
C36 C 0.9917(10) 0.1653(9) 0.9860(5) 0.027(3) Uani 1 1 d .
H36A H 1.0421 0.1372 0.9874 0.033 Uiso 1 1 calc R
C37 C 0.6332(10) 0.1280(9) 0.6146(5) 0.024(3) Uani 1 1 d .
C38 C 0.5552(9) 0.1042(9) 0.5750(5) 0.025(3) Uani 1 1 d .
H38A H 0.4929 0.0455 0.5704 0.030 Uiso 1 1 calc R
C39 C 0.5662(10) 0.1643(10) 0.5422(5) 0.028(3) Uani 1 1 d .
H39A H 0.5130 0.1459 0.5150 0.034 Uiso 1 1 calc R
C40 C 0.6579(11) 0.2533(10) 0.5501(6) 0.036(3) Uani 1 1 d .
H40A H 0.6657 0.2958 0.5285 0.043 Uiso 1 1 calc R
C41 C 0.7369(10) 0.2787(11) 0.5893(5) 0.034(3) Uani 1 1 d .
H41A H 0.7980 0.3386 0.5940 0.041 Uiso 1 1 calc R
C42 C 0.7278(10) 0.2167(10) 0.6224(5) 0.026(3) Uani 1 1 d .
H42A H 0.7823 0.2334 0.6487 0.032 Uiso 1 1 calc R
C43 C 0.5842(9) -0.0797(9) 0.6177(5) 0.023(3) Uani 1 1 d .
C44 C 0.6622(11) -0.1146(10) 0.6006(5) 0.034(4) Uani 1 1 d .
H44A H 0.7333 -0.0687 0.6089 0.040 Uiso 1 1 calc R
C45 C 0.6394(12) -0.2144(11) 0.5718(5) 0.039(4) Uani 1 1 d .
H45A H 0.6940 -0.2366 0.5634 0.046 Uiso 1 1 calc R
C46 C 0.5339(11) -0.2800(10) 0.5558(5) 0.031(3) Uani 1 1 d .
H46A H 0.5163 -0.3450 0.5333 0.037 Uiso 1 1 calc R
C47 C 0.4558(12) -0.2485(10) 0.5734(5) 0.036(4) Uani 1 1 d .
H47A H 0.3852 -0.2960 0.5661 0.043 Uiso 1 1 calc R
C48 C 0.4777(10) -0.1456(10) 0.6024(5) 0.031(3) Uani 1 1 d .
H48A H 0.4229 -0.1236 0.6107 0.037 Uiso 1 1 calc R
C49 C 0.5158(10) 0.0514(11) 0.6960(5) 0.032(3) Uani 1 1 d .
C50 C 0.4914(10) 0.1360(11) 0.7064(5) 0.032(3) Uani 1 1 d .
H50A H 0.5297 0.1902 0.6929 0.039 Uiso 1 1 calc R
C51 C 0.4116(11) 0.1433(12) 0.7362(6) 0.040(4) Uani 1 1 d .
H51A H 0.3955 0.2011 0.7432 0.048 Uiso 1 1 calc R
C52 C 0.3565(10) 0.0602(11) 0.7553(5) 0.037(3) Uani 1 1 d .
H52A H 0.3009 0.0627 0.7746 0.044 Uiso 1 1 calc R
C53 C 0.3795(11) -0.0244(9) 0.7472(6) 0.036(3) Uani 1 1 d .
H53A H 0.3420 -0.0782 0.7611 0.043 Uiso 1 1 calc R
C54 C 0.4597(9) -0.0270(9) 0.7179(5) 0.021(3) Uani 1 1 d U
H54A H 0.4777 -0.0836 0.7124 0.025 Uiso 1 1 calc R
C55 C 1.2641(9) 0.1678(10) 0.6001(5) 0.025(3) Uani 1 1 d .
C56 C 1.2725(9) 0.1353(9) 0.5483(5) 0.027(3) Uani 1 1 d .
H56A H 1.2805 0.1809 0.5284 0.033 Uiso 1 1 calc R
C57 C 1.2700(11) 0.0429(11) 0.5244(6) 0.039(4) Uani 1 1 d .
H57A H 1.2768 0.0258 0.4891 0.046 Uiso 1 1 calc R
C58 C 1.2573(11) -0.0271(10) 0.5526(7) 0.046(4) Uani 1 1 d .
H58A H 1.2574 -0.0912 0.5369 0.055 Uiso 1 1 calc R
C59 C 1.2446(10) -0.0001(10) 0.6040(6) 0.038(4) Uani 1 1 d .
H59A H 1.2315 -0.0479 0.6230 0.046 Uiso 1 1 calc R
C60 C 1.2509(9) 0.0966(10) 0.6280(5) 0.029(3) Uani 1 1 d .
H60A H 1.2463 0.1149 0.6635 0.035 Uiso 1 1 calc R
C61 C 1.4022(3) 0.3529(4) 0.67262(18) 0.0212(11) Uani 1 1 d G
C62 C 1.4067(4) 0.4061(6) 0.72412(18) 0.0212(11) Uani 1 1 d G
H62 H 1.3447 0.4084 0.7373 0.025 Uiso 1 1 calc R
C63 C 1.5040(5) 0.4559(5) 0.75597(16) 0.0212(11) Uani 1 1 d G
H63 H 1.5070 0.4915 0.7904 0.025 Uiso 1 1 calc R
C64 C 1.5967(4) 0.4524(5) 0.7363(2) 0.0212(11) Uani 1 1 d G
H64 H 1.6617 0.4857 0.7576 0.025 Uiso 1 1 calc R
C65 C 1.5921(4) 0.3992(6) 0.6848(2) 0.0212(11) Uani 1 1 d G
H65 H 1.6541 0.3969 0.6716 0.025 Uiso 1 1 calc R
C66 C 1.4949(4) 0.3494(4) 0.65296(18) 0.0212(11) Uani 1 1 d G
H66 H 1.4918 0.3138 0.6185 0.025 Uiso 1 1 calc R
C67 C 1.2717(5) 0.3645(6) 0.5890(2) 0.030(3) Uani 1 1 d G
C68 C 1.3579(6) 0.3931(7) 0.5602(2) 0.035(3) Uani 1 1 d G
H68A H 1.4173 0.3775 0.5638 0.042 Uiso 1 1 calc R
C69 C 1.3467(14) 0.4495(12) 0.5240(6) 0.053(5) Uani 1 1 d .
H69A H 1.4019 0.4726 0.5043 0.064 Uiso 1 1 calc R
C70 C 1.2596(14) 0.4692(11) 0.5181(6) 0.047(4) Uani 1 1 d .
H70A H 1.2525 0.4998 0.4925 0.057 Uiso 1 1 calc R
C71 C 1.1808(12) 0.4446(11) 0.5497(6) 0.042(4) Uani 1 1 d .
H71A H 1.1245 0.4652 0.5480 0.050 Uiso 1 1 calc R
C72 C 1.1849(11) 0.3881(11) 0.5847(5) 0.036(3) Uani 1 1 d .
H72A H 1.1294 0.3673 0.6046 0.044 Uiso 1 1 calc R
C73 C 1.1538(10) 0.6432(10) 0.8099(5) 0.027(3) Uani 1 1 d .
C74 C 1.1922(10) 0.7419(10) 0.8027(5) 0.032(3) Uani 1 1 d .
H74A H 1.2622 0.7720 0.7958 0.039 Uiso 1 1 calc R
C75 C 1.1270(11) 0.7941(13) 0.8059(6) 0.045(4) Uani 1 1 d .
H75A H 1.1531 0.8600 0.8018 0.053 Uiso 1 1 calc R
C76 C 1.0193(10) 0.7475(10) 0.8154(5) 0.033(3) Uani 1 1 d .
H76A H 0.9749 0.7829 0.8178 0.039 Uiso 1 1 calc R
C77 C 0.9814(10) 0.6503(10) 0.8209(5) 0.031(3) Uani 1 1 d .
H77A H 0.9100 0.6193 0.8255 0.038 Uiso 1 1 calc R
C78 C 1.0460(10) 0.5964(10) 0.8200(5) 0.029(3) Uani 1 1 d .
H78A H 1.0200 0.5318 0.8258 0.035 Uiso 1 1 calc R
C79 C 1.3086(10) 0.6006(9) 0.8657(5) 0.027(3) Uani 1 1 d .
C80 C 1.3330(10) 0.6909(10) 0.9033(5) 0.031(3) Uani 1 1 d .
H80A H 1.3072 0.7387 0.8984 0.038 Uiso 1 1 calc R
C81 C 1.3976(12) 0.7106(12) 0.9495(6) 0.045(4) Uani 1 1 d .
H81A H 1.4160 0.7724 0.9751 0.054 Uiso 1 1 calc R
C82 C 1.4335(11) 0.6380(12) 0.9565(5) 0.040(4) Uani 1 1 d .
H82A H 1.4742 0.6507 0.9877 0.049 Uiso 1 1 calc R
C83 C 1.4111(11) 0.5493(10) 0.9195(5) 0.035(3) Uani 1 1 d .
H83A H 1.4374 0.5024 0.9252 0.042 Uiso 1 1 calc R
C84 C 1.3497(11) 0.5273(10) 0.8733(6) 0.035(3) Uani 1 1 d .
H84A H 1.3351 0.4664 0.8475 0.042 Uiso 1 1 calc R
C85 C 1.3343(9) 0.6222(9) 0.7635(5) 0.021(3) Uani 1 1 d .
C86 C 1.4354(9) 0.6933(9) 0.7820(5) 0.025(3) Uani 1 1 d U
H86A H 1.4566 0.7138 0.8177 0.030 Uiso 1 1 calc R
C87 C 1.5082(11) 0.7363(11) 0.7504(5) 0.033(3) Uani 1 1 d .
H87A H 1.5745 0.7881 0.7651 0.039 Uiso 1 1 calc R
C88 C 1.4822(10) 0.7020(10) 0.6964(5) 0.028(3) Uani 1 1 d .
H88A H 1.5302 0.7284 0.6741 0.033 Uiso 1 1 calc R
C89 C 1.3781(10) 0.6245(10) 0.6771(5) 0.029(3) Uani 1 1 d .
H89A H 1.3584 0.5994 0.6413 0.035 Uiso 1 1 calc R
C90 C 1.3037(10) 0.5842(9) 0.7100(5) 0.027(3) Uani 1 1 d .
H90A H 1.2362 0.5337 0.6964 0.033 Uiso 1 1 calc R

loop_
_atom_site_aniso_label
_atom_site_aniso_U_11
_atom_site_aniso_U_22
_atom_site_aniso_U_33
_atom_site_aniso_U_23
_atom_site_aniso_U_13
_atom_site_aniso_U_12
U1 0.0142(2) 0.0221(3) 0.0216(3) 0.0082(2) 0.00276(19) 0.0068(2)
U2 0.0155(2) 0.0199(3) 0.0239(3) 0.0072(2) 0.00430(19) 0.0073(2)
N1 0.029(6) 0.036(7) 0.006(5) 0.001(5) -0.001(4) 0.016(5)
N2 0.019(5) 0.020(6) 0.032(6) 0.006(5) 0.008(5) 0.005(4)
Cl1 0.0235(16) 0.053(2) 0.0251(17) 0.0120(16) 0.0096(13) 0.0204(16)
Cl2 0.0244(16) 0.0212(16) 0.0313(18) 0.0077(14) 0.0020(13) 0.0069(13)
Cl3 0.0217(15) 0.0280(17) 0.0349(19) 0.0115(14) 0.0036(13) 0.0100(13)
Cl4 0.0175(14) 0.0306(18) 0.0348(18) 0.0136(14) 0.0079(13) 0.0135(13)
O1 0.021(4) 0.023(5) 0.024(5) 0.012(4) 0.005(3) 0.011(4)
O2 0.017(4) 0.028(5) 0.026(5) 0.007(4) 0.003(3) 0.013(4)
O3 0.015(4) 0.033(5) 0.031(5) 0.008(4) 0.007(4) 0.012(4)
O4 0.021(4) 0.026(5) 0.038(5) 0.011(4) 0.001(4) 0.012(4)
P1 0.0209(16) 0.0263(18) 0.0231(18) 0.0112(15) 0.0053(13) 0.0123(14)
P2 0.0183(16) 0.0209(17) 0.0266(18) 0.0103(14) 0.0033(13) 0.0074(13)
P3 0.0209(16) 0.0265(18) 0.0265(18) 0.0109(15) 0.0099(14) 0.0122(14)
P4 0.0149(15) 0.0196(17) 0.0302(19) 0.0106(15) 0.0055(13) 0.0056(13)
C1 0.026(7) 0.023(7) 0.037(8) 0.013(6) 0.021(6) 0.014(6)
C2 0.022(6) 0.026(7) 0.010(6) 0.000(5) 0.005(5) 0.008(5)
C3 0.035(7) 0.021(7) 0.029(7) 0.006(6) 0.013(6) 0.014(6)
C4 0.019(7) 0.036(8) 0.033(8) 0.004(7) 0.005(6) -0.001(6)
C5 0.031(7) 0.036(8) 0.037(8) 0.006(7) 0.006(6) 0.018(7)
C6 0.025(7) 0.017(7) 0.031(8) -0.003(6) 0.009(6) -0.002(6)
C7 0.011(6) 0.045(9) 0.016(7) 0.001(6) -0.001(5) 0.003(6)
C8 0.034(8) 0.039(9) 0.025(8) 0.001(6) 0.012(6) 0.013(7)
C9 0.018(6) 0.035(8) 0.042(9) 0.006(7) 0.000(6) 0.012(6)
C10 0.013(6) 0.022(7) 0.023(7) 0.000(6) 0.001(5) 0.003(5)
C11 0.015(6) 0.014(6) 0.028(7) 0.011(5) 0.009(5) -0.001(5)
C12 0.039(8) 0.041(9) 0.034(8) 0.009(7) 0.004(6) 0.027(7)
C13 0.055(10) 0.033(9) 0.030(8) -0.003(7) -0.001(7) 0.022(7)
C14 0.040(8) 0.030(8) 0.024(7) 0.003(6) -0.003(6) 0.022(7)
C15 0.011(5) 0.029(6) 0.028(6) 0.009(5) 0.010(5) 0.002(4)
C16 0.016(6) 0.025(7) 0.040(8) 0.021(6) 0.011(5) 0.015(5)
C17 0.073(13) 0.039(10) 0.069(13) -0.022(9) -0.011(10) 0.025(9)
C18 0.013(6) 0.035(8) 0.035(8) 0.004(6) 0.003(5) 0.016(6)
C19 0.026(7) 0.023(7) 0.041(8) 0.016(6) 0.008(6) 0.017(6)
C20 0.038(8) 0.041(9) 0.022(7) 0.021(7) 0.005(6) 0.010(7)
C21 0.042(8) 0.028(8) 0.040(9) 0.020(7) 0.009(7) 0.013(7)
C22 0.038(9) 0.027(8) 0.056(11) 0.006(8) 0.008(8) 0.006(7)
C23 0.036(8) 0.030(8) 0.039(9) 0.010(7) 0.010(7) 0.018(7)
C24 0.029(7) 0.031(8) 0.033(8) 0.013(6) 0.006(6) 0.019(6)
C25 0.023(7) 0.048(9) 0.018(7) 0.008(6) 0.005(5) 0.018(6)
C26 0.032(7) 0.035(8) 0.020(7) 0.018(6) 0.000(6) 0.014(6)
C27 0.015(7) 0.071(12) 0.064(11) 0.015(9) 0.011(7) 0.015(8)
C28 0.021(6) 0.059(8) 0.048(7) 0.022(6) 0.001(5) 0.021(6)
C29 0.053(10) 0.037(9) 0.035(9) 0.009(7) -0.005(7) 0.022(8)
C30 0.036(8) 0.041(9) 0.025(8) 0.007(6) 0.004(6) 0.018(7)
C31 0.023(6) 0.031(7) 0.010(6) 0.010(5) 0.004(5) 0.013(6)
C32 0.038(8) 0.045(9) 0.012(7) 0.001(6) -0.011(6) 0.022(7)
C33 0.044(9) 0.050(10) 0.028(8) 0.014(7) 0.019(7) 0.029(8)
C34 0.047(9) 0.036(8) 0.020(7) 0.006(6) 0.008(6) 0.017(7)
C35 0.026(7) 0.026(7) 0.023(7) 0.007(6) 0.000(6) -0.007(6)
C36 0.037(8) 0.028(7) 0.028(7) 0.010(6) 0.002(6) 0.024(6)
C37 0.027(7) 0.026(7) 0.026(7) 0.022(6) 0.011(6) 0.011(6)
C38 0.022(6) 0.023(7) 0.021(7) 0.003(6) -0.014(5) 0.002(5)
C39 0.035(7) 0.044(9) 0.013(7) 0.013(6) 0.001(6) 0.021(7)
C40 0.035(8) 0.033(8) 0.049(9) 0.025(7) 0.014(7) 0.016(7)
C41 0.017(7) 0.047(9) 0.042(9) 0.018(7) 0.011(6) 0.012(6)
C42 0.033(7) 0.030(8) 0.025(7) 0.016(6) 0.014(6) 0.017(6)
C43 0.020(6) 0.027(7) 0.021(7) 0.009(6) -0.001(5) 0.007(6)
C44 0.033(7) 0.038(8) 0.057(10) 0.036(8) 0.038(7) 0.027(7)
C45 0.050(9) 0.039(9) 0.036(9) 0.010(7) 0.018(7) 0.027(8)
C46 0.048(9) 0.025(8) 0.016(7) 0.002(6) 0.004(6) 0.012(7)
C47 0.048(9) 0.021(7) 0.019(7) 0.008(6) -0.009(6) -0.008(6)
C48 0.035(8) 0.039(9) 0.021(7) 0.013(6) 0.002(6) 0.015(7)
C49 0.025(7) 0.059(10) 0.018(7) 0.000(7) -0.009(5) 0.029(7)
C50 0.024(7) 0.039(9) 0.033(8) 0.005(7) 0.007(6) 0.014(6)
C51 0.030(8) 0.049(10) 0.047(9) 0.012(8) 0.004(7) 0.025(7)
C52 0.014(6) 0.051(10) 0.043(9) 0.013(7) 0.003(6) 0.010(6)
C53 0.045(9) 0.011(7) 0.048(9) 0.016(6) -0.002(7) 0.003(6)
C54 0.014(4) 0.018(4) 0.032(5) -0.002(4) -0.007(3) 0.012(4)
C55 0.017(6) 0.038(8) 0.026(7) 0.013(6) 0.001(5) 0.015(6)
C56 0.023(7) 0.019(7) 0.045(9) 0.020(6) 0.014(6) 0.006(5)
C57 0.042(9) 0.049(10) 0.029(8) 0.005(7) -0.002(7) 0.026(8)
C58 0.041(9) 0.012(7) 0.061(11) -0.007(7) -0.012(8) -0.004(6)
C59 0.026(7) 0.010(7) 0.074(12) 0.015(7) -0.005(7) 0.000(6)
C60 0.008(6) 0.030(8) 0.041(8) 0.003(7) -0.002(5) 0.003(5)
C61 0.012(2) 0.038(3) 0.015(3) -0.004(2) -0.0046(19) 0.017(2)
C62 0.012(2) 0.038(3) 0.015(3) -0.004(2) -0.0046(19) 0.017(2)
C63 0.012(2) 0.038(3) 0.015(3) -0.004(2) -0.0046(19) 0.017(2)
C64 0.012(2) 0.038(3) 0.015(3) -0.004(2) -0.0046(19) 0.017(2)
C65 0.012(2) 0.038(3) 0.015(3) -0.004(2) -0.0046(19) 0.017(2)
C66 0.012(2) 0.038(3) 0.015(3) -0.004(2) -0.0046(19) 0.017(2)
C67 0.031(7) 0.021(7) 0.035(8) 0.009(6) 0.003(6) 0.006(6)
C68 0.036(8) 0.036(8) 0.029(8) 0.007(7) 0.007(6) 0.010(7)
C69 0.075(12) 0.046(10) 0.037(10) 0.023(8) 0.021(9) 0.013(9)
C70 0.070(12) 0.028(9) 0.041(10) 0.010(7) 0.001(8) 0.017(8)
C71 0.046(9) 0.042(9) 0.040(9) 0.008(8) 0.003(7) 0.023(8)
C72 0.043(8) 0.038(9) 0.027(8) -0.005(7) 0.009(6) 0.023(7)
C73 0.022(7) 0.030(8) 0.033(8) 0.016(6) 0.003(6) 0.008(6)
C74 0.029(7) 0.028(8) 0.050(9) 0.025(7) 0.020(7) 0.013(6)
C75 0.038(9) 0.058(11) 0.045(10) 0.023(8) 0.010(7) 0.022(8)
C76 0.025(7) 0.030(8) 0.051(9) 0.006(7) 0.007(6) 0.022(6)
C77 0.025(7) 0.027(8) 0.035(8) 0.002(6) 0.009(6) 0.007(6)
C78 0.027(7) 0.028(8) 0.032(8) 0.015(6) 0.010(6) 0.007(6)
C79 0.034(7) 0.024(7) 0.028(7) 0.007(6) -0.009(6) 0.019(6)
C80 0.035(8) 0.032(8) 0.026(8) 0.008(6) 0.006(6) 0.012(6)
C81 0.054(10) 0.048(10) 0.030(8) -0.010(7) -0.009(7) 0.032(8)
C82 0.041(8) 0.070(11) 0.017(7) 0.006(7) -0.006(6) 0.034(8)
C83 0.046(9) 0.029(8) 0.035(8) -0.004(7) -0.004(7) 0.030(7)
C84 0.038(8) 0.029(8) 0.038(9) 0.000(7) 0.001(7) 0.018(7)
C85 0.027(7) 0.013(6) 0.026(7) 0.001(5) 0.008(5) 0.014(5)
C86 0.021(4) 0.027(5) 0.024(5) 0.012(4) 0.009(4) 0.003(4)
C87 0.032(8) 0.045(9) 0.024(8) 0.015(7) 0.001(6) 0.017(7)
C88 0.039(8) 0.031(8) 0.017(7) 0.008(6) 0.017(6) 0.015(6)
C89 0.031(7) 0.030(8) 0.024(7) 0.008(6) -0.002(6) 0.008(6)
C90 0.023(7) 0.022(7) 0.037(8) -0.001(6) -0.007(6) 0.016(6)

loop_
_atom_type_symbol
_atom_type_description
_atom_type_scat_dispersion_real
_atom_type_scat_dispersion_imag
_atom_type_scat_source
C C 0.0033 0.0016 'International Tables Vol C Tables 4.2.6.8 and 6.1.1.4'
H H 0.0000 0.0000 'International Tables Vol C Tables 4.2.6.8 and 6.1.1.4'
N N 0.0061 0.0033 'International Tables Vol C Tables 4.2.6.8 and 6.1.1.4'
O O 0.0106 0.0060 'International Tables Vol C Tables 4.2.6.8 and 6.1.1.4'
P P 0.1023 0.0942 'International Tables Vol C Tables 4.2.6.8 and 6.1.1.4'
Cl Cl 0.1484 0.1585 'International Tables Vol C Tables 4.2.6.8 and 6.1.1.4'
U U -9.6767 9.6646 'International Tables Vol C Tables 4.2.6.8 and 6.1.1.4'

loop_
_geom_angle_atom_site_label_1
_geom_angle_atom_site_label_2
_geom_angle_atom_site_label_3
_geom_angle
N2 U1 N1 74.1(3)
N2 U1 O2 88.8(3)
N1 U1 O2 99.7(3)
N2 U1 O1 105.2(3)
N1 U1 O1 92.7(3)
O2 U1 O1 163.5(3)
N2 U1 Cl1 168.4(3)
N1 U1 Cl1 98.8(3)
O2 U1 Cl1 83.5(2)
O1 U1 Cl1 83.95(19)
N2 U1 Cl2 96.6(3)
N1 U1 Cl2 170.4(3)
O2 U1 Cl2 82.2(2)
O1 U1 Cl2 87.3(2)
Cl1 U1 Cl2 90.81(10)
N2 U1 U2 37.2(3)
N1 U1 U2 36.9(2)
O2 U1 U2 95.8(2)
O1 U1 U2 100.65(19)
Cl1 U1 U2 135.15(8)
Cl2 U1 U2 133.70(7)
N1 U2 N2 76.0(4)
N1 U2 O4 95.0(3)
N2 U2 O4 167.3(3)
N1 U2 O3 168.9(3)
N2 U2 O3 95.2(3)
O4 U2 O3 94.7(3)
N1 U2 Cl4 104.3(3)
N2 U2 Cl4 91.2(3)
O4 U2 Cl4 82.3(2)
O3 U2 Cl4 82.3(2)
N1 U2 Cl3 93.9(3)
N2 U2 Cl3 108.9(3)
O4 U2 Cl3 80.3(2)
O3 U2 Cl3 82.4(2)
Cl4 U2 Cl3 155.75(9)
N1 U2 U1 38.0(3)
N2 U2 U1 38.0(2)
O4 U2 U1 132.3(2)
O3 U2 U1 132.9(2)
Cl4 U2 U1 99.28(7)
Cl3 U2 U1 104.91(7)
C1 N1 U2 131.8(8)
C1 N1 U1 123.2(8)
U2 N1 U1 105.1(4)
C10 N2 U2 133.1(7)
C10 N2 U1 121.9(7)
U2 N2 U1 104.9(4)
P1 O1 U1 167.6(5)
P2 O2 U1 154.4(5)
P3 O3 U2 168.9(5)
P4 O4 U2 170.7(5)
O1 P1 C25 111.4(5)
O1 P1 C31 111.0(5)
C25 P1 C31 107.3(6)
O1 P1 C19 112.5(5)
C25 P1 C19 107.1(6)
C31 P1 C19 107.3(6)
O2 P2 C43 111.5(5)
O2 P2 C49 114.1(5)
C43 P2 C49 107.3(6)
O2 P2 C37 109.4(5)
C43 P2 C37 106.4(6)
C49 P2 C37 107.8(6)
O3 P3 C61 111.1(4)
O3 P3 C55 113.2(5)
C61 P3 C55 107.2(4)
O3 P3 C67 108.2(4)
C61 P3 C67 108.1(4)
C55 P3 C67 108.9(5)
O4 P4 C79 111.0(5)
O4 P4 C85 112.0(5)
C79 P4 C85 106.0(6)
O4 P4 C73 111.6(5)
C79 P4 C73 109.3(6)
C85 P4 C73 106.7(6)
C2 C1 C6 116.4(11)
C2 C1 N1 121.8(11)
C6 C1 N1 121.7(12)
C1 C2 C3 119.1(12)
C1 C2 C7 121.4(10)
C3 C2 C7 119.6(11)
C4 C3 C2 125.2(13)
C4 C3 H3A 117.4
C2 C3 H3A 117.4
C3 C4 C5 116.7(13)
C3 C4 C8 126.2(13)
C5 C4 C8 117.1(12)
C6 C5 C4 119.3(13)
C6 C5 H5A 120.4
C4 C5 H5A 120.4
C5 C6 C1 123.1(13)
C5 C6 C9 117.0(12)
C1 C6 C9 119.8(11)
C2 C7 H7A 109.5
C2 C7 H7B 109.5
H7A C7 H7B 109.5
C2 C7 H7C 109.5
H7A C7 H7C 109.5
H7B C7 H7C 109.5
C4 C8 H8A 109.5
C4 C8 H8B 109.5
H8A C8 H8B 109.5
C4 C8 H8C 109.5
H8A C8 H8C 109.5
H8B C8 H8C 109.5
C6 C9 H9A 109.5
C6 C9 H9B 109.5
H9A C9 H9B 109.5
C6 C9 H9C 109.5
H9A C9 H9C 109.5
H9B C9 H9C 109.5
C15 C10 C11 118.9(11)
C15 C10 N2 120.6(11)
C11 C10 N2 120.5(11)
C12 C11 C10 118.3(12)
C12 C11 C16 122.1(11)
C10 C11 C16 119.6(11)
C11 C12 C13 123.7(13)
C11 C12 H12A 118.2
C13 C12 H12A 118.2
C14 C13 C12 116.7(12)
C14 C13 C17 120.8(13)
C12 C13 C17 122.3(14)
C15 C14 C13 120.9(12)
C15 C14 H14A 119.5
C13 C14 H14A 119.5
C14 C15 C10 121.3(12)
C14 C15 C18 118.3(11)
C10 C15 C18 120.4(11)
C11 C16 H16A 109.5
C11 C16 H16B 109.5
H16A C16 H16B 109.5
C11 C16 H16C 109.5
H16A C16 H16C 109.5
H16B C16 H16C 109.5
C13 C17 H17A 109.5
C13 C17 H17B 109.5
H17A C17 H17B 109.5
C13 C17 H17C 109.5
H17A C17 H17C 109.5
H17B C17 H17C 109.5
C15 C18 H18A 109.5
C15 C18 H18B 109.5
H18A C18 H18B 109.5
C15 C18 H18C 109.5
H18A C18 H18C 109.5
H18B C18 H18C 109.5
C20 C19 C24 119.5(12)
C20 C19 P1 122.5(11)
C24 C19 P1 117.9(10)
C21 C20 C19 121.7(13)
C21 C20 H20A 119.1
C19 C20 H20A 119.1
C20 C21 C22 119.0(14)
C20 C21 H21A 120.5
C22 C21 H21A 120.5
C23 C22 C21 120.0(14)
C23 C22 H22A 120.0
C21 C22 H22A 120.0
C24 C23 C22 122.4(14)
C24 C23 H23A 118.8
C22 C23 H23A 118.8
C23 C24 C19 117.0(12)
C23 C24 H24A 121.5
C19 C24 H24A 121.5
C30 C25 C26 120.3(11)
C30 C25 P1 122.0(10)
C26 C25 P1 117.5(10)
C27 C26 C25 116.2(12)
C27 C26 H26A 121.9
C25 C26 H26A 121.9
C28 C27 C26 124.6(14)
C28 C27 H27A 117.7
C26 C27 H27A 117.7
C29 C28 C27 119.0(13)
C29 C28 H28A 120.5
C27 C28 H28A 120.5
C28 C29 C30 121.8(13)
C28 C29 H29A 119.1
C30 C29 H29A 119.1
C25 C30 C29 117.9(13)
C25 C30 H30A 121.0
C29 C30 H30A 121.0
C32 C31 C36 119.8(11)
C32 C31 P1 120.6(9)
C36 C31 P1 119.5(9)
C31 C32 C33 121.6(12)
C31 C32 H32A 119.2
C33 C32 H32A 119.2
C34 C33 C32 118.0(13)
C34 C33 H33A 121.0
C32 C33 H33A 121.0
C35 C34 C33 121.8(13)
C35 C34 H34A 119.1
C33 C34 H34A 119.1
C34 C35 C36 118.4(12)
C34 C35 H35A 120.8
C36 C35 H35A 120.8
C35 C36 C31 120.4(11)
C35 C36 H36A 119.8
C31 C36 H36A 119.8
C38 C37 C42 120.0(11)
C38 C37 P2 123.2(9)
C42 C37 P2 116.8(9)
C39 C38 C37 121.8(12)
C39 C38 H38A 119.1
C37 C38 H38A 119.1
C38 C39 C40 119.0(12)
C38 C39 H39A 120.5
C40 C39 H39A 120.5
C41 C40 C39 120.4(12)
C41 C40 H40A 119.8
C39 C40 H40A 119.8
C40 C41 C42 121.3(13)
C40 C41 H41A 119.4
C42 C41 H41A 119.4
C41 C42 C37 117.6(12)
C41 C42 H42A 121.2
C37 C42 H42A 121.2
C44 C43 C48 118.6(12)
C44 C43 P2 119.3(10)
C48 C43 P2 122.0(10)
C43 C44 C45 123.2(13)
C43 C44 H44A 118.4
C45 C44 H44A 118.4
C46 C45 C44 118.4(13)
C46 C45 H45A 120.8
C44 C45 H45A 120.8
C47 C46 C45 119.3(13)
C47 C46 H46A 120.4
C45 C46 H46A 120.4
C46 C47 C48 122.6(13)
C46 C47 H47A 118.7
C48 C47 H47A 118.7
C43 C48 C47 117.3(13)
C43 C48 H48A 121.4
C47 C48 H48A 121.4
C50 C49 C54 117.8(12)
C50 C49 P2 119.4(11)
C54 C49 P2 122.7(10)
C49 C50 C51 121.9(14)
C49 C50 H50A 119.0
C51 C50 H50A 119.0
C50 C51 C52 116.9(13)
C50 C51 H51A 121.6
C52 C51 H51A 121.6
C53 C52 C51 123.5(13)
C53 C52 H52A 118.3
C51 C52 H52A 118.3
C52 C53 C54 117.1(12)
C52 C53 H53A 121.5
C54 C53 H53A 121.5
C53 C54 C49 122.8(11)
C53 C54 H54A 118.6
C49 C54 H54A 118.6
C56 C55 C60 115.6(12)
C56 C55 P3 127.1(10)
C60 C55 P3 117.2(10)
C57 C56 C55 124.6(13)
C57 C56 H56A 117.7
C55 C56 H56A 117.7
C56 C57 C58 119.3(14)
C56 C57 H57A 120.3
C58 C57 H57A 120.3
C59 C58 C57 118.6(13)
C59 C58 H58A 120.7
C57 C58 H58A 120.7
C58 C59 C60 120.7(14)
C58 C59 H59A 119.6
C60 C59 H59A 119.6
C59 C60 C55 121.1(13)
C59 C60 H60A 119.4
C55 C60 H60A 119.4
C62 C61 C66 120.0
C62 C61 P3 117.0(3)
C66 C61 P3 123.0(3)
C63 C62 C61 120.0
C63 C62 H62 120.0
C61 C62 H62 120.0
C64 C63 C62 120.0
C64 C63 H63 120.0
C62 C63 H63 120.0
C63 C64 C65 120.0
C63 C64 H64 120.0
C65 C64 H64 120.0
C64 C65 C66 120.0
C64 C65 H65 120.0
C66 C65 H65 120.0
C65 C66 C61 120.0
C65 C66 H66 120.0
C61 C66 H66 120.0
C72 C67 C68 123.6(8)
C72 C67 P3 118.2(8)
C68 C67 P3 118.2(2)
C67 C68 C69 114.3(9)
C67 C68 H68A 122.9
C69 C68 H68A 122.9
C70 C69 C68 122.3(14)
C70 C69 H69A 118.9
C68 C69 H69A 118.9
C69 C70 C71 120.5(15)
C69 C70 H70A 119.7
C71 C70 H70A 119.7
C70 C71 C72 120.1(14)
C70 C71 H71A 119.9
C72 C71 H71A 119.9
C67 C72 C71 118.9(12)
C67 C72 H72A 120.6
C71 C72 H72A 120.6
C74 C73 C78 120.1(12)
C74 C73 P4 120.6(9)
C78 C73 P4 119.3(10)
C75 C74 C73 120.2(13)
C75 C74 H74A 119.9
C73 C74 H74A 119.9
C74 C75 C76 120.0(14)
C74 C75 H75A 120.0
C76 C75 H75A 120.0
C77 C76 C75 119.6(12)
C77 C76 H76A 120.2
C75 C76 H76A 120.2
C76 C77 C78 122.2(12)
C76 C77 H77A 118.9
C78 C77 H77A 118.9
C77 C78 C73 117.9(12)
C77 C78 H78A 121.1
C73 C78 H78A 121.1
C80 C79 C84 120.2(12)
C80 C79 P4 122.5(9)
C84 C79 P4 117.0(10)
C79 C80 C81 119.1(13)
C79 C80 H80A 120.5
C81 C80 H80A 120.5
C82 C81 C80 119.7(13)
C82 C81 H81A 120.1
C80 C81 H81A 120.1
C83 C82 C81 121.7(13)
C83 C82 H82A 119.2
C81 C82 H82A 119.2
C82 C83 C84 120.8(13)
C82 C83 H83A 119.6
C84 C83 H83A 119.6
C83 C84 C79 118.5(12)
C83 C84 H84A 120.7
C79 C84 H84A 120.7
C86 C85 C90 119.4(11)
C86 C85 P4 123.8(10)
C90 C85 P4 116.8(9)
C85 C86 C87 123.3(12)
C85 C86 H86A 118.4
C87 C86 H86A 118.4
C86 C87 C88 120.0(13)
C86 C87 H87A 120.0
C88 C87 H87A 120.0
C87 C88 C89 116.4(12)
C87 C88 H88A 121.8
C89 C88 H88A 121.8
C90 C89 C88 122.8(12)
C90 C89 H89A 118.6
C88 C89 H89A 118.6
C85 C90 C89 118.0(12)
C85 C90 H90A 121.0
C89 C90 H90A 121.0

loop_
_geom_bond_atom_site_label_1
_geom_bond_atom_site_label_2
_geom_bond_distance
U1 N2 2.247(9)
U1 N1 2.253(11)
U1 O2 2.334(8)
U1 O1 2.376(8)
U1 Cl1 2.682(3)
U1 Cl2 2.702(3)
U1 U2 3.5308(9)
U2 N1 2.196(10)
U2 N2 2.206(10)
U2 O4 2.346(9)
U2 O3 2.366(8)
U2 Cl4 2.695(3)
U2 Cl3 2.720(3)
N1 C1 1.421(15)
N2 C10 1.426(15)
O1 P1 1.498(8)
O2 P2 1.523(8)
O3 P3 1.514(8)
O4 P4 1.503(9)
P1 C25 1.775(12)
P1 C31 1.800(12)
P1 C19 1.806(13)
P2 C43 1.789(13)
P2 C49 1.798(13)
P2 C37 1.811(11)
P3 C61 1.755(5)
P3 C55 1.768(13)
P3 C67 1.842(8)
P4 C79 1.777(12)
P4 C85 1.778(12)
P4 C73 1.786(13)
C1 C2 1.377(17)
C1 C6 1.393(17)
C2 C3 1.388(16)
C2 C7 1.483(16)
C3 C4 1.333(18)
C3 H3A 0.9300
C4 C5 1.393(18)
C4 C8 1.543(17)
C5 C6 1.384(17)
C5 H5A 0.9300
C6 C9 1.562(18)
C7 H7A 0.9600
C7 H7B 0.9600
C7 H7C 0.9600
C8 H8A 0.9600
C8 H8B 0.9600
C8 H8C 0.9600
C9 H9A 0.9600
C9 H9B 0.9600
C9 H9C 0.9600
C10 C15 1.405(17)
C10 C11 1.424(16)
C11 C12 1.353(17)
C11 C16 1.485(16)
C12 C13 1.416(19)
C12 H12A 0.9300
C13 C14 1.407(18)
C13 C17 1.542(19)
C14 C15 1.361(17)
C14 H14A 0.9300
C15 C18 1.537(17)
C16 H16A 0.9600
C16 H16B 0.9600
C16 H16C 0.9600
C17 H17A 0.9600
C17 H17B 0.9600
C17 H17C 0.9600
C18 H18A 0.9600
C18 H18B 0.9600
C18 H18C 0.9600
C19 C20 1.382(17)
C19 C24 1.429(18)
C20 C21 1.366(18)
C20 H20A 0.9300
C21 C22 1.385(19)
C21 H21A 0.9300
C22 C23 1.377(19)
C22 H22A 0.9300
C23 C24 1.374(17)
C23 H23A 0.9300
C24 H24A 0.9300
C25 C30 1.395(18)
C25 C26 1.409(17)
C26 C27 1.392(17)
C26 H26A 0.9300
C27 C28 1.34(2)
C27 H27A 0.9300
C28 C29 1.321(19)
C28 H28A 0.9300
C29 C30 1.429(18)
C29 H29A 0.9300
C30 H30A 0.9300
C31 C32 1.350(16)
C31 C36 1.412(16)
C32 C33 1.413(17)
C32 H32A 0.9300
C33 C34 1.401(19)
C33 H33A 0.9300
C34 C35 1.386(18)
C34 H34A 0.9300
C35 C36 1.407(17)
C35 H35A 0.9300
C36 H36A 0.9300
C37 C38 1.368(16)
C37 C42 1.405(17)
C38 C39 1.362(16)
C38 H38A 0.9300
C39 C40 1.387(18)
C39 H39A 0.9300
C40 C41 1.363(19)
C40 H40A 0.9300
C41 C42 1.394(17)
C41 H41A 0.9300
C42 H42A 0.9300
C43 C44 1.383(16)
C43 C48 1.387(17)
C44 C45 1.384(19)
C44 H44A 0.9300
C45 C46 1.378(19)
C45 H45A 0.9300
C46 C47 1.360(19)
C46 H46A 0.9300
C47 C48 1.426(18)
C47 H47A 0.9300
C48 H48A 0.9300
C49 C50 1.369(18)
C49 C54 1.391(18)
C50 C51 1.379(17)
C50 H50A 0.9300
C51 C52 1.391(19)
C51 H51A 0.9300
C52 C53 1.361(18)
C52 H52A 0.9300
C53 C54 1.361(18)
C53 H53A 0.9300
C54 H54A 0.9300
C55 C56 1.369(17)
C55 C60 1.388(17)
C56 C57 1.333(18)
C56 H56A 0.9300
C57 C58 1.38(2)
C57 H57A 0.9300
C58 C59 1.37(2)
C58 H58A 0.9300
C59 C60 1.372(18)
C59 H59A 0.9300
C60 H60A 0.9300
C61 C62 1.3900
C61 C66 1.3900
C62 C63 1.3900
C62 H62 0.9300
C63 C64 1.3900
C63 H63 0.9300
C64 C65 1.3900
C64 H64 0.9300
C65 C66 1.3900
C65 H65 0.9300
C66 H66 0.9300
C67 C72 1.364(14)
C67 C68 1.4016
C68 C69 1.461(16)
C68 H68A 0.9300
C69 C70 1.34(2)
C69 H69A 0.9300
C70 C71 1.37(2)
C70 H70A 0.9300
C71 C72 1.408(19)
C71 H71A 0.9300
C72 H72A 0.9300
C73 C74 1.404(17)
C73 C78 1.428(17)
C74 C75 1.367(18)
C74 H74A 0.9300
C75 C76 1.421(19)
C75 H75A 0.9300
C76 C77 1.366(18)
C76 H76A 0.9300
C77 C78 1.386(17)
C77 H77A 0.9300
C78 H78A 0.9300
C79 C80 1.365(17)
C79 C84 1.440(17)
C80 C81 1.406(18)
C80 H80A 0.9300
C81 C82 1.379(19)
C81 H81A 0.9300
C82 C83 1.345(18)
C82 H82A 0.9300
C83 C84 1.374(18)
C83 H83A 0.9300
C84 H84A 0.9300
C85 C86 1.363(16)
C85 C90 1.391(17)
C86 C87 1.384(17)
C86 H86A 0.9300
C87 C88 1.395(17)
C87 H87A 0.9300
C88 C89 1.424(17)
C88 H88A 0.9300
C89 C90 1.408(18)
C89 H89A 0.9300
C90 H90A 0.9300

loop_
_platon_squeeze_void_nr
_platon_squeeze_void_average_x
_platon_squeeze_void_average_y
_platon_squeeze_void_average_z
_platon_squeeze_void_volume
_platon_squeeze_void_count_electrons
_platon_squeeze_void_content
1 0.000 0.500 0.500 583 227 '4 dichloromethane solvent molecules'
2 0.500 0.409 1.000 534 193 '4 dichloromethane solvent molecules '
